data_4303801
loop_
_publ_author_name
'T. K. Prasad'
'M. V. Rajasekharan'

_publ_contact_author_address
;School of Chemistry,
University of Hyderabad,
Hyderabad-500046,
India.
;
_publ_contact_author_email mvrsc@uohyd.ernet.in
_publ_contact_author_fax +91-40-2301-2460
_publ_contact_author_name 'Rajasekharan, M. V.'
_publ_contact_author_phone +91-40-2313-4857
_publ_section_title
;
Cerium(IV)-Lanthanide(III)-Pyridine-2,6-dicarboxylic Acid System:
Coordination Salts, Chains, and Rings
;
_journal_name_full 'Inorganic Chemistry'
_journal_page_first 11543
_journal_page_last 11550
_journal_paper_doi 10.1021/ic901066v
_journal_volume 48
_journal_year 2009
_chemical_formula_moiety 'C28 H20 Ce2 N4 O20, 7(H2 O)'
_chemical_formula_sum 'C28 H35 Ce2 N4 O27'
_chemical_formula_weight 1138.83
_chemical_name_systematic
;
 ?
;
_space_group_IT_number 2
_symmetry_cell_setting triclinic
_symmetry_space_group_name_Hall '-P 1'
_symmetry_space_group_name_H-M 'P -1'
_atom_sites_solution_hydrogens geom
_atom_sites_solution_primary direct
_atom_sites_solution_secondary difmap
_audit_creation_method SHELXL-97
_cell_angle_alpha 97.751(3)
_cell_angle_beta 119.078(2)
_cell_angle_gamma 91.028(2)
_cell_formula_units_Z 2
_cell_length_a 12.8074(16)
_cell_length_b 13.1348(16)
_cell_length_c 13.143(2)
_cell_measurement_reflns_used 7340
_cell_measurement_temperature 298(2)
_cell_measurement_theta_max 27.76
_cell_measurement_theta_min 2.59
_cell_volume 1905.7(4)
_computing_cell_refinement 'Bruker SMART'
_computing_data_collection 'Bruker SMART'
_computing_data_reduction 'Bruker SAINT'
_computing_molecular_graphics 'ORTEP-III (Burnett & Johnson, 1996)'
_computing_publication_material 'SHELXL-97 (Sheldrick, 1997)'
_computing_structure_refinement 'SHELXL-97 (Sheldrick, 1997)'
_computing_structure_solution 'SHELXS-97 (Sheldrick, 1997)'
_diffrn_ambient_temperature 298(2)
_diffrn_measured_fraction_theta_full 0.996
_diffrn_measured_fraction_theta_max 0.924
_diffrn_measurement_device_type 'CCD area detector'
_diffrn_measurement_method 'phi and omega scans'
_diffrn_radiation_monochromator graphite
_diffrn_radiation_source 'fine-focus sealed tube'
_diffrn_radiation_type MoK\a
_diffrn_radiation_wavelength 0.71073
_diffrn_reflns_av_R_equivalents 0.0604
_diffrn_reflns_av_sigmaI/netI 0.0476
_diffrn_reflns_limit_h_max 16
_diffrn_reflns_limit_h_min -17
_diffrn_reflns_limit_k_max 17
_diffrn_reflns_limit_k_min -17
_diffrn_reflns_limit_l_max 17
_diffrn_reflns_limit_l_min -17
_diffrn_reflns_number 22041
_diffrn_reflns_theta_full 25.00
_diffrn_reflns_theta_max 28.36
_diffrn_reflns_theta_min 1.57
_exptl_absorpt_coefficient_mu 2.466
_exptl_absorpt_correction_T_max 0.527
_exptl_absorpt_correction_T_min 0.409
_exptl_absorpt_correction_type multi-scan
_exptl_absorpt_process_details SADABS
_exptl_crystal_colour 'pale orange'
_exptl_crystal_density_diffrn 1.985
_exptl_crystal_density_method 'not measured'
_exptl_crystal_description blocks
_exptl_crystal_F_000 1124
_exptl_crystal_size_max 0.36
_exptl_crystal_size_mid 0.36
_exptl_crystal_size_min 0.26
_refine_diff_density_max 1.910
_refine_diff_density_min -1.036
_refine_diff_density_rms 0.133
_refine_ls_extinction_method none
_refine_ls_goodness_of_fit_ref 1.214
_refine_ls_hydrogen_treatment constr
_refine_ls_matrix_type full
_refine_ls_number_parameters 560
_refine_ls_number_reflns 8815
_refine_ls_number_restraints 0
_refine_ls_restrained_S_all 1.214
_refine_ls_R_factor_all 0.0528
_refine_ls_R_factor_gt 0.0500
_refine_ls_shift/su_max 0.001
_refine_ls_shift/su_mean 0.000
_refine_ls_structure_factor_coef Fsqd
_refine_ls_weighting_details 'calc w=1/[\s^2^(Fo^2^)+(0.0312P)^2^+6.9225P] where P=(Fo^2^+2Fc^2^)/3'
_refine_ls_weighting_scheme calc
_refine_ls_wR_factor_gt 0.1145
_refine_ls_wR_factor_ref 0.1160
_reflns_number_gt 8404
_reflns_number_total 8815
_reflns_threshold_expression >2sigma(I)
_cod_data_source_file ic901066v_si_002_02.cif
_cod_data_source_block 2
_cod_original_cell_volume 1905.7(5)
_cod_database_code 4303801

loop_
_symmetry_equiv_pos_as_xyz
'x, y, z'
'-x, -y, -z'

loop_
_atom_site_label
_atom_site_type_symbol
_atom_site_fract_x
_atom_site_fract_y
_atom_site_fract_z
_atom_site_U_iso_or_equiv
_atom_site_adp_type
_atom_site_occupancy
_atom_site_symmetry_multiplicity
_atom_site_calc_flag
_atom_site_refinement_flags
_atom_site_disorder_assembly
_atom_site_disorder_group
Ce1 Ce 0.28280(2) 0.24191(2) 0.27361(2) 0.02416(8) Uani 1 1 d . A .
Ce2 Ce 0.19321(3) 0.30183(3) 0.75026(2) 0.02823(9) Uani 1 1 d . . .
C11 C 0.1299(5) 0.4490(5) 0.1864(5) 0.0321(11) Uani 1 1 d . . .
C12 C 0.1057(6) 0.5492(6) 0.1675(6) 0.0469(15) Uani 1 1 d . . .
H12 H 0.0270 0.5658 0.1259 0.056 Uiso 1 1 calc R . .
C13 C 0.2002(7) 0.6233(6) 0.2114(7) 0.0536(18) Uani 1 1 d . . .
H13 H 0.1864 0.6907 0.1978 0.064 Uiso 1 1 calc R . .
C14 C 0.3164(6) 0.5979(5) 0.2759(6) 0.0457(15) Uani 1 1 d . . .
H14 H 0.3811 0.6481 0.3080 0.055 Uiso 1 1 calc R . .
C15 C 0.3345(5) 0.4963(4) 0.2917(5) 0.0311(11) Uani 1 1 d . . .
C16 C 0.4550(5) 0.4567(4) 0.3563(5) 0.0300(11) Uani 1 1 d . A .
C17 C 0.0378(5) 0.3580(5) 0.1424(5) 0.0401(14) Uani 1 1 d . A .
C21 C 0.4005(4) 0.2201(4) 0.5621(4) 0.0259(10) Uani 1 1 d . A .
C22 C 0.4708(5) 0.1902(5) 0.6705(5) 0.0339(12) Uani 1 1 d . . .
H22 H 0.4527 0.2052 0.7311 0.041 Uiso 1 1 calc R . .
C23 C 0.5690(6) 0.1371(5) 0.6865(5) 0.0409(14) Uani 1 1 d . . .
H23 H 0.6180 0.1164 0.7587 0.049 Uiso 1 1 calc R . .
C24 C 0.5937(5) 0.1151(5) 0.5957(5) 0.0380(13) Uani 1 1 d . . .
H24 H 0.6595 0.0798 0.6054 0.046 Uiso 1 1 calc R . .
C25 C 0.5179(5) 0.1470(4) 0.4885(5) 0.0288(10) Uani 1 1 d . A .
C26 C 0.5306(5) 0.1263(4) 0.3792(5) 0.0328(11) Uani 1 1 d . A .
C27 C 0.2929(4) 0.2811(4) 0.5302(4) 0.0251(10) Uani 1 1 d . . .
C31 C 0.1544(4) 0.0016(4) 0.1207(5) 0.0315(11) Uani 1 1 d . A .
C32 C 0.1183(5) -0.0876(5) 0.0371(6) 0.0429(14) Uani 1 1 d . . .
H32 H 0.0884 -0.1480 0.0476 0.052 Uiso 1 1 calc R . .
C33 C 0.1286(6) -0.0832(5) -0.0627(6) 0.0511(17) Uani 1 1 d . . .
H33 H 0.1049 -0.1415 -0.1205 0.061 Uiso 1 1 calc R . .
C34 C 0.1734(6) 0.0062(5) -0.0766(6) 0.0446(15) Uani 1 1 d . . .
H34 H 0.1805 0.0093 -0.1433 0.054 Uiso 1 1 calc R . .
C35 C 0.2078(5) 0.0920(5) 0.0108(5) 0.0321(11) Uani 1 1 d . A .
C36 C 0.2572(5) 0.1954(5) 0.0078(5) 0.0328(11) Uani 1 1 d . A .
C37 C 0.1476(5) 0.0104(5) 0.2327(5) 0.0362(12) Uani 1 1 d . A .
C41 C 0.1948(6) 0.5602(5) 0.7206(5) 0.0384(13) Uani 1 1 d . . .
C42 C 0.2331(7) 0.6603(5) 0.7244(6) 0.0500(16) Uani 1 1 d . A .
H42 H 0.1782 0.7081 0.6923 0.060 Uiso 1 1 calc R . .
C43 C 0.3560(7) 0.6881(6) 0.7773(7) 0.0563(18) Uani 1 1 d . . .
H43 H 0.3846 0.7548 0.7808 0.068 Uiso 1 1 calc R A .
C44 C 0.4347(6) 0.6152(5) 0.8243(6) 0.0456(15) Uani 1 1 d . A .
H44 H 0.5170 0.6318 0.8595 0.055 Uiso 1 1 calc R . .
C45 C 0.3895(5) 0.5178(5) 0.8184(5) 0.0351(12) Uani 1 1 d . . .
C46 C 0.4663(5) 0.4317(5) 0.8680(5) 0.0348(12) Uani 1 1 d . A .
C47 C 0.0650(6) 0.5175(6) 0.6628(6) 0.0451(15) Uani 1 1 d . A .
N11 N 0.2425(4) 0.4237(3) 0.2466(4) 0.0284(9) Uani 1 1 d . . .
N21 N 0.4233(4) 0.1961(3) 0.4732(3) 0.0250(8) Uani 1 1 d . . .
N31 N 0.1980(4) 0.0887(3) 0.1071(4) 0.0284(9) Uani 1 1 d . . .
N41 N 0.2719(4) 0.4906(4) 0.7670(4) 0.0319(10) Uani 1 1 d . A .
O11 O 0.0807(4) 0.2714(3) 0.1629(4) 0.0399(9) Uani 1 1 d . . .
O12 O -0.0697(4) 0.3725(5) 0.0916(5) 0.0610(14) Uani 1 1 d . . .
O13 O 0.4511(3) 0.3596(3) 0.3572(3) 0.0335(8) Uani 1 1 d . . .
O14 O 0.5463(4) 0.5170(4) 0.4020(4) 0.0441(10) Uani 1 1 d . . .
O21 O 0.2441(3) 0.3029(3) 0.4267(3) 0.0302(8) Uani 1 1 d . A .
O22 O 0.2595(4) 0.3045(4) 0.6025(4) 0.0400(10) Uani 1 1 d . A .
O23 O 0.4390(3) 0.1388(3) 0.2856(3) 0.0347(9) Uani 1 1 d . . .
O24 O 0.6255(4) 0.0999(4) 0.3878(4) 0.0480(11) Uani 1 1 d . . .
O31 O 0.1909(4) 0.0966(3) 0.3008(3) 0.0407(10) Uani 1 1 d . . .
O32 O 0.1044(5) -0.0625(4) 0.2529(5) 0.0606(14) Uani 1 1 d . . .
O33 O 0.2853(4) 0.2641(3) 0.0960(3) 0.0372(9) Uani 1 1 d . . .
O34 O 0.2663(4) 0.2064(4) -0.0795(4) 0.0481(11) Uani 1 1 d . . .
O41 O 0.0445(4) 0.4266(4) 0.6671(4) 0.0460(11) Uani 1 1 d . A .
O42 O -0.0149(5) 0.5776(4) 0.6135(5) 0.0613(14) Uani 1 1 d . . .
O43 O 0.4144(3) 0.3480(3) 0.8632(3) 0.0377(9) Uani 1 1 d . A .
O44 O 0.5775(4) 0.4497(4) 0.9114(5) 0.0526(12) Uani 1 1 d . . .
O51 O 0.2031(5) 0.4193(4) 0.9306(4) 0.0510(12) Uani 1 1 d . A .
H51A H 0.2227 0.3903 0.9792 0.076 Uiso 1 1 d R . .
H51B H 0.1731 0.4700 0.9337 0.076 Uiso 1 1 d R . .
O52 O 0.0096(4) 0.2423(4) 0.7595(5) 0.0571(13) Uani 1 1 d . A .
H52A H -0.0211 0.1898 0.7698 0.086 Uiso 1 1 d R . .
H52B H -0.0700 0.2598 0.7198 0.086 Uiso 1 1 d R . .
O53 O 0.2223(5) 0.1159(4) 0.6957(4) 0.0570(13) Uani 1 1 d . A .
H53A H 0.1950 0.0587 0.6426 0.085 Uiso 1 1 d R . .
H53B H 0.2361 0.1004 0.7639 0.085 Uiso 1 1 d R . .
O61 O -0.1867(4) 0.2637(4) 0.5389(5) 0.0638(15) Uani 1 1 d . . .
H61B H -0.1258 0.3037 0.5501 0.096 Uiso 1 1 d R . .
H61A H -0.2206 0.2180 0.4799 0.096 Uiso 1 1 d R . .
O62 O -0.2246(5) 0.4634(4) 0.5208(5) 0.0624(14) Uani 1 1 d . . .
H62A H -0.1505 0.4807 0.5701 0.094 Uiso 1 1 d R . .
H62B H -0.2603 0.4116 0.5177 0.094 Uiso 1 1 d R . .
O63 O 0.3824(6) -0.0178(5) 0.8252(5) 0.0670(15) Uani 1 1 d . . .
H63A H 0.3308 -0.0427 0.7609 0.101 Uiso 1 1 d R . .
H63D H 0.4389 -0.0400 0.8115 0.101 Uiso 1 1 d R . .
O64 O 0.6930(5) 0.2818(5) 0.9610(5) 0.0716(17) Uani 1 1 d . . .
H64A H 0.7642 0.2788 1.0026 0.107 Uiso 1 1 d R . .
H64B H 0.6939 0.3388 0.9958 0.107 Uiso 1 1 d R . .
O65 O 0.4436(9) 0.8590(7) 1.0144(7) 0.122(3) Uani 1 1 d . . .
H65B H 0.4003 0.8801 0.9608 0.183 Uiso 1 1 d R . .
H65A H 0.4201 0.8359 1.0594 0.183 Uiso 1 1 d R . .
O66 O 0.1019(14) 0.0109(11) 0.4695(9) 0.224(8) Uani 1 1 d . . .
H66A H 0.1116 -0.0305 0.4207 0.336 Uiso 1 1 d R . .
H66B H 0.1116 0.0585 0.4307 0.336 Uiso 1 1 d R . .
O67 O -0.0006(10) 0.1984(10) 0.3430(9) 0.158(4) Uani 1 1 d . . .
H67A H 0.0298 0.1789 0.3102 0.236 Uiso 1 1 d R . .
H67B H 0.0034 0.2639 0.3555 0.236 Uiso 1 1 d R . .
O54A O 0.0257(8) 0.2469(16) 0.5191(13) 0.056(5) Uani 0.57(4) 1 d P A 1
H54A H 0.0618 0.1911 0.5103 0.084 Uiso 0.57(4) 1 d PR A 1
H54B H -0.0298 0.1863 0.5048 0.084 Uiso 0.57(4) 1 d PR A 1
O54B O 0.0159(9) 0.2007(14) 0.5547(12) 0.037(5) Uani 0.43(4) 1 d P A 2
H54C H 0.0503 0.1711 0.5297 0.056 Uiso 0.43(4) 1 d PR A 2
H54D H -0.0397 0.1661 0.5297 0.056 Uiso 0.43(4) 1 d PR A 2

loop_
_atom_site_aniso_label
_atom_site_aniso_U_11
_atom_site_aniso_U_22
_atom_site_aniso_U_33
_atom_site_aniso_U_23
_atom_site_aniso_U_13
_atom_site_aniso_U_12
Ce1 0.02621(14) 0.02789(15) 0.01819(13) 0.00337(10) 0.01108(11) -0.00314(11)
Ce2 0.02848(15) 0.03627(17) 0.02263(14) 0.00287(11) 0.01534(12) -0.00207(12)
C11 0.032(3) 0.038(3) 0.030(3) 0.014(2) 0.016(2) 0.004(2)
C12 0.038(3) 0.059(4) 0.050(4) 0.023(3) 0.024(3) 0.015(3)
C13 0.060(4) 0.043(4) 0.074(5) 0.030(4) 0.040(4) 0.017(3)
C14 0.051(4) 0.033(3) 0.064(4) 0.011(3) 0.036(3) -0.003(3)
C15 0.035(3) 0.030(3) 0.036(3) 0.005(2) 0.023(2) -0.003(2)
C16 0.032(3) 0.031(3) 0.032(3) 0.003(2) 0.021(2) -0.005(2)
C17 0.033(3) 0.056(4) 0.030(3) 0.012(3) 0.014(2) -0.001(3)
C21 0.028(2) 0.025(2) 0.024(2) 0.0055(19) 0.012(2) 0.0001(19)
C22 0.039(3) 0.041(3) 0.026(3) 0.012(2) 0.017(2) 0.005(2)
C23 0.039(3) 0.045(3) 0.031(3) 0.014(2) 0.010(2) 0.010(3)
C24 0.033(3) 0.044(3) 0.034(3) 0.011(2) 0.012(2) 0.010(2)
C25 0.028(2) 0.027(3) 0.030(3) 0.003(2) 0.013(2) 0.000(2)
C26 0.033(3) 0.029(3) 0.035(3) -0.003(2) 0.017(2) 0.000(2)
C27 0.029(2) 0.027(2) 0.023(2) 0.0052(19) 0.0160(19) 0.0000(19)
C31 0.023(2) 0.029(3) 0.035(3) 0.005(2) 0.008(2) -0.001(2)
C32 0.034(3) 0.032(3) 0.053(4) 0.003(3) 0.015(3) 0.000(2)
C33 0.044(4) 0.042(4) 0.050(4) -0.015(3) 0.016(3) -0.005(3)
C34 0.040(3) 0.050(4) 0.036(3) -0.010(3) 0.018(3) -0.004(3)
C35 0.029(3) 0.039(3) 0.025(2) 0.003(2) 0.011(2) 0.001(2)
C36 0.033(3) 0.045(3) 0.023(2) 0.009(2) 0.016(2) 0.003(2)
C37 0.029(3) 0.039(3) 0.040(3) 0.018(2) 0.013(2) -0.003(2)
C41 0.046(3) 0.042(3) 0.034(3) 0.009(2) 0.024(3) 0.005(3)
C42 0.065(4) 0.042(4) 0.052(4) 0.022(3) 0.032(4) 0.013(3)
C43 0.074(5) 0.040(4) 0.062(5) 0.011(3) 0.039(4) -0.004(3)
C44 0.048(3) 0.049(4) 0.043(3) 0.000(3) 0.028(3) -0.011(3)
C45 0.038(3) 0.041(3) 0.032(3) 0.005(2) 0.022(2) -0.003(2)
C46 0.031(3) 0.045(3) 0.029(3) -0.001(2) 0.017(2) -0.003(2)
C47 0.041(3) 0.053(4) 0.038(3) 0.006(3) 0.018(3) 0.011(3)
N11 0.034(2) 0.029(2) 0.026(2) 0.0078(17) 0.0165(18) 0.0016(18)
N21 0.029(2) 0.027(2) 0.0199(19) 0.0056(16) 0.0122(17) 0.0010(17)
N31 0.031(2) 0.029(2) 0.025(2) 0.0043(17) 0.0141(18) -0.0013(18)
N41 0.035(2) 0.037(3) 0.027(2) 0.0077(19) 0.0175(19) 0.004(2)
O11 0.033(2) 0.042(2) 0.036(2) 0.0021(18) 0.0114(17) -0.0090(18)
O12 0.026(2) 0.083(4) 0.058(3) 0.022(3) 0.007(2) -0.003(2)
O13 0.0276(18) 0.035(2) 0.036(2) 0.0050(16) 0.0142(16) -0.0005(16)
O14 0.031(2) 0.042(2) 0.053(3) 0.002(2) 0.0169(19) -0.0084(18)
O21 0.0326(19) 0.038(2) 0.0232(17) 0.0072(15) 0.0154(15) 0.0062(16)
O22 0.048(2) 0.054(3) 0.033(2) 0.0145(19) 0.0292(19) 0.013(2)
O23 0.036(2) 0.038(2) 0.033(2) -0.0037(16) 0.0214(17) -0.0004(17)
O24 0.035(2) 0.067(3) 0.044(2) 0.002(2) 0.023(2) 0.012(2)
O31 0.051(2) 0.041(2) 0.032(2) 0.0063(17) 0.0222(19) -0.0144(19)
O32 0.063(3) 0.056(3) 0.057(3) 0.021(2) 0.023(3) -0.023(3)
O33 0.053(2) 0.037(2) 0.0276(19) 0.0041(16) 0.0248(18) -0.0060(18)
O34 0.062(3) 0.062(3) 0.030(2) 0.012(2) 0.030(2) 0.007(2)
O41 0.033(2) 0.050(3) 0.053(3) 0.019(2) 0.018(2) 0.012(2)
O42 0.050(3) 0.057(3) 0.070(3) 0.019(3) 0.021(3) 0.020(2)
O43 0.0274(19) 0.045(2) 0.034(2) 0.0071(18) 0.0108(16) -0.0016(17)
O44 0.029(2) 0.056(3) 0.063(3) 0.002(2) 0.018(2) -0.007(2)
O51 0.070(3) 0.049(3) 0.041(2) -0.002(2) 0.036(2) -0.007(2)
O52 0.041(2) 0.042(3) 0.096(4) 0.021(3) 0.037(3) -0.008(2)
O53 0.097(4) 0.037(3) 0.046(3) 0.005(2) 0.042(3) 0.010(3)
O61 0.042(3) 0.057(3) 0.072(4) 0.011(3) 0.012(3) -0.005(2)
O62 0.045(3) 0.059(3) 0.071(4) 0.012(3) 0.019(3) 0.009(2)
O63 0.088(4) 0.065(4) 0.061(3) 0.002(3) 0.048(3) 0.014(3)
O64 0.038(3) 0.099(5) 0.061(3) 0.008(3) 0.013(3) -0.002(3)
O65 0.171(9) 0.097(6) 0.070(5) 0.013(4) 0.040(5) -0.040(6)
O66 0.354(19) 0.222(13) 0.125(8) -0.099(9) 0.176(11) -0.159(13)
O67 0.138(9) 0.198(12) 0.127(8) 0.029(8) 0.058(7) 0.011(8)
O54A 0.036(4) 0.075(10) 0.056(6) 0.003(7) 0.023(4) 0.000(5)
O54B 0.033(5) 0.044(8) 0.029(6) -0.007(5) 0.015(4) -0.012(5)

loop_
_atom_type_symbol
_atom_type_description
_atom_type_scat_dispersion_real
_atom_type_scat_dispersion_imag
_atom_type_scat_source
C C 0.0033 0.0016 'International Tables Vol C Tables 4.2.6.8 and 6.1.1.4'
H H 0.0000 0.0000 'International Tables Vol C Tables 4.2.6.8 and 6.1.1.4'
N N 0.0061 0.0033 'International Tables Vol C Tables 4.2.6.8 and 6.1.1.4'
O O 0.0106 0.0060 'International Tables Vol C Tables 4.2.6.8 and 6.1.1.4'
Ce Ce -0.2486 2.6331 'International Tables Vol C Tables 4.2.6.8 and 6.1.1.4'

loop_
_geom_angle_atom_site_label_1
_geom_angle_atom_site_label_2
_geom_angle_atom_site_label_3
_geom_angle
_geom_angle_site_symmetry_1
_geom_angle_site_symmetry_3
_geom_angle_publ_flag
O13 Ce1 O21 90.20(14) . . y
O13 Ce1 O11 128.39(14) . . y
O21 Ce1 O11 80.15(14) . . y
O13 Ce1 O31 145.16(14) . . y
O21 Ce1 O31 74.50(14) . . y
O11 Ce1 O31 80.40(15) . . y
O13 Ce1 O23 76.16(14) . . y
O21 Ce1 O23 126.99(13) . . y
O11 Ce1 O23 146.50(14) . . y
O31 Ce1 O23 88.23(15) . . y
O13 Ce1 O33 81.59(14) . . y
O21 Ce1 O33 150.36(14) . . y
O11 Ce1 O33 82.83(15) . . y
O31 Ce1 O33 126.12(14) . . y
O23 Ce1 O33 78.70(14) . . y
O13 Ce1 N11 64.54(14) . . y
O21 Ce1 N11 77.18(14) . . y
O11 Ce1 N11 63.87(15) . . y
O31 Ce1 N11 137.46(15) . . y
O23 Ce1 N11 134.31(14) . . y
O33 Ce1 N11 73.56(14) . . y
O13 Ce1 N21 73.72(14) . . y
O21 Ce1 N21 63.61(13) . . y
O11 Ce1 N21 138.56(14) . . y
O31 Ce1 N21 71.44(14) . . y
O23 Ce1 N21 63.40(13) . . y
O33 Ce1 N21 138.46(14) . . y
N11 Ce1 N21 121.59(14) . . y
O13 Ce1 N31 134.51(14) . . y
O21 Ce1 N31 134.44(14) . . y
O11 Ce1 N31 77.10(15) . . y
O31 Ce1 N31 63.16(14) . . y
O23 Ce1 N31 69.66(14) . . y
O33 Ce1 N31 63.26(14) . . y
N11 Ce1 N31 124.41(14) . . y
N21 Ce1 N31 113.94(14) . . y
O41 Ce2 O22 93.49(15) . . y
O41 Ce2 O43 124.15(15) . . y
O22 Ce2 O43 73.52(14) . . y
O41 Ce2 O34 136.57(15) . 1_556 y
O22 Ce2 O34 129.91(15) . 1_556 y
O43 Ce2 O34 75.27(15) . 1_556 y
O41 Ce2 O52 72.96(16) . . y
O22 Ce2 O52 139.05(17) . . y
O43 Ce2 O52 145.89(16) . . y
O34 Ce2 O52 73.69(17) 1_556 . y
O41 Ce2 O53 138.55(17) . . y
O22 Ce2 O53 74.54(15) . . y
O43 Ce2 O53 90.93(17) . . y
O34 Ce2 O53 67.80(15) 1_556 . y
O52 Ce2 O53 90.25(17) . . y
O41 Ce2 O51 74.50(17) . . y
O22 Ce2 O51 140.22(15) . . y
O43 Ce2 O51 82.22(15) . . y
O34 Ce2 O51 70.27(16) 1_556 . y
O52 Ce2 O51 74.30(17) . . y
O53 Ce2 O51 137.88(16) . . y
O41 Ce2 N41 61.95(15) . . y
O22 Ce2 N41 72.00(15) . . y
O43 Ce2 N41 62.37(14) . . y
O34 Ce2 N41 123.71(15) 1_556 . y
O52 Ce2 N41 127.36(15) . . y
O53 Ce2 N41 141.83(16) . . y
O51 Ce2 N41 68.88(14) . . y
O41 Ce2 O54B 74.1(4) . . y
O22 Ce2 O54B 75.5(4) . . y
O43 Ce2 O54B 144.7(3) . . y
O34 Ce2 O54B 113.9(5) 1_556 . y
O52 Ce2 O54B 63.7(4) . . y
O53 Ce2 O54B 64.5(4) . . y
O51 Ce2 O54B 133.1(3) . . y
N41 Ce2 O54B 122.2(5) . . y
O41 Ce2 O54A 64.5(3) . . y
O22 Ce2 O54A 62.3(4) . . y
O43 Ce2 O54A 135.7(4) . . y
O34 Ce2 O54A 131.9(5) 1_556 . y
O52 Ce2 O54A 77.2(4) . . y
O53 Ce2 O54A 75.0(4) . . y
O51 Ce2 O54A 135.3(2) . . y
N41 Ce2 O54A 104.4(5) . . y
O54B Ce2 O54A 18.4(3) . . y
N11 C11 C12 121.7(5) . . ?
N11 C11 C17 112.7(5) . . ?
C12 C11 C17 125.6(5) . . ?
C13 C12 C11 118.4(6) . . ?
C12 C13 C14 120.0(6) . . ?
C13 C14 C15 118.7(6) . . ?
N11 C15 C14 121.2(5) . . ?
N11 C15 C16 114.0(5) . . ?
C14 C15 C16 124.7(5) . . ?
O14 C16 O13 126.0(5) . . ?
O14 C16 C15 119.7(5) . . ?
O13 C16 C15 114.3(4) . . ?
O12 C17 O11 126.3(6) . . ?
O12 C17 C11 118.8(6) . . ?
O11 C17 C11 114.9(5) . . ?
N21 C21 C22 121.4(5) . . ?
N21 C21 C27 113.1(4) . . ?
C22 C21 C27 125.5(5) . . ?
C21 C22 C23 118.3(5) . . ?
C24 C23 C22 120.0(5) . . ?
C23 C24 C25 118.4(5) . . ?
N21 C25 C24 121.4(5) . . ?
N21 C25 C26 113.7(5) . . ?
C24 C25 C26 124.9(5) . . ?
O24 C26 O23 125.9(5) . . ?
O24 C26 C25 119.5(5) . . ?
O23 C26 C25 114.6(5) . . ?
O22 C27 O21 125.6(5) . . ?
O22 C27 C21 119.6(5) . . ?
O21 C27 C21 114.7(4) . . ?
N31 C31 C32 121.9(6) . . ?
N31 C31 C37 113.8(5) . . ?
C32 C31 C37 124.3(5) . . ?
C33 C32 C31 117.6(6) . . ?
C34 C33 C32 120.5(6) . . ?
C33 C34 C35 118.6(6) . . ?
N31 C35 C34 121.4(6) . . ?
N31 C35 C36 113.7(5) . . ?
C34 C35 C36 124.9(5) . . ?
O34 C36 O33 125.7(6) . . ?
O34 C36 C35 118.2(5) . . ?
O33 C36 C35 116.1(5) . . ?
O32 C37 O31 125.1(6) . . ?
O32 C37 C31 120.1(6) . . ?
O31 C37 C31 114.8(5) . . ?
N41 C41 C42 121.9(6) . . ?
N41 C41 C47 113.4(6) . . ?
C42 C41 C47 124.7(6) . . ?
C41 C42 C43 118.5(7) . . ?
C44 C43 C42 119.0(7) . . ?
C45 C44 C43 119.0(6) . . ?
N41 C45 C44 122.2(6) . . ?
N41 C45 C46 113.8(5) . . ?
C44 C45 C46 124.0(6) . . ?
O43 C46 O44 124.8(6) . . ?
O43 C46 C45 117.8(5) . . ?
O44 C46 C45 117.4(6) . . ?
O41 C47 O42 124.9(6) . . ?
O41 C47 C41 117.3(6) . . ?
O42 C47 C41 117.8(7) . . ?
C15 N11 C11 119.9(5) . . ?
C15 N11 Ce1 119.3(4) . . ?
C11 N11 Ce1 120.8(4) . . ?
C25 N21 C21 120.5(4) . . ?
C25 N21 Ce1 119.7(3) . . ?
C21 N21 Ce1 119.7(3) . . ?
C31 N31 C35 120.0(5) . . ?
C31 N31 Ce1 119.9(3) . . ?
C35 N31 Ce1 119.8(3) . . ?
C45 N41 C41 119.4(5) . . ?
C45 N41 Ce2 120.3(4) . . ?
C41 N41 Ce2 120.2(4) . . ?
C17 O11 Ce1 127.5(4) . . ?
C16 O13 Ce1 127.8(3) . . ?
C27 O21 Ce1 128.1(3) . . ?
C27 O22 Ce2 164.7(4) . . ?
C26 O23 Ce1 125.5(3) . . ?
C37 O31 Ce1 128.0(4) . . ?
C36 O33 Ce1 126.6(4) . . ?
C36 O34 Ce2 143.7(4) . 1_554 ?
C47 O41 Ce2 127.0(4) . . ?
C46 O43 Ce2 124.9(4) . . ?

loop_
_geom_bond_atom_site_label_1
_geom_bond_atom_site_label_2
_geom_bond_distance
_geom_bond_site_symmetry_2
_geom_bond_publ_flag
Ce1 O13 2.316(4) . y
Ce1 O21 2.342(3) . y
Ce1 O11 2.344(4) . y
Ce1 O31 2.381(4) . y
Ce1 O23 2.389(4) . y
Ce1 O33 2.407(4) . y
Ce1 N11 2.488(4) . y
Ce1 N21 2.522(4) . y
Ce1 N31 2.538(4) . y
Ce2 O41 2.465(4) . y
Ce2 O22 2.473(4) . y
Ce2 O43 2.491(4) . y
Ce2 O34 2.493(4) 1_556 y
Ce2 O52 2.529(4) . y
Ce2 O53 2.537(5) . y
Ce2 O51 2.594(4) . y
Ce2 N41 2.600(5) . y
Ce2 O54B 2.612(9) . y
Ce2 O54A 2.714(11) . y
C11 N11 1.340(7) . ?
C11 C12 1.386(9) . ?
C11 C17 1.501(8) . ?
C12 C13 1.369(10) . ?
C13 C14 1.382(10) . ?
C14 C15 1.385(8) . ?
C15 N11 1.333(7) . ?
C15 C16 1.499(8) . ?
C16 O14 1.230(6) . ?
C16 O13 1.278(7) . ?
C17 O12 1.236(8) . ?
C17 O11 1.277(8) . ?
C21 N21 1.336(6) . ?
C21 C22 1.383(7) . ?
C21 C27 1.512(7) . ?
C22 C23 1.387(8) . ?
C23 C24 1.374(9) . ?
C24 C25 1.395(8) . ?
C25 N21 1.323(7) . ?
C25 C26 1.512(7) . ?
C26 O24 1.225(7) . ?
C26 O23 1.255(7) . ?
C27 O22 1.226(6) . ?
C27 O21 1.268(6) . ?
C31 N31 1.335(7) . ?
C31 C32 1.391(8) . ?
C31 C37 1.506(8) . ?
C32 C33 1.388(10) . ?
C33 C34 1.371(10) . ?
C34 C35 1.387(8) . ?
C35 N31 1.338(7) . ?
C35 C36 1.502(8) . ?
C36 O34 1.235(6) . ?
C36 O33 1.260(7) . ?
C37 O32 1.218(7) . ?
C37 O31 1.270(7) . ?
C41 N41 1.335(8) . ?
C41 C42 1.381(9) . ?
C41 C47 1.510(9) . ?
C42 C43 1.393(11) . ?
C43 C44 1.380(11) . ?
C44 C45 1.371(9) . ?
C45 N41 1.334(7) . ?
C45 C46 1.511(9) . ?
C46 O43 1.253(7) . ?
C46 O44 1.254(7) . ?
C47 O41 1.233(8) . ?
C47 O42 1.269(8) . ?
O34 Ce2 2.493(4) 1_554 ?
